data_4030381
loop_
_publ_author_name
'Chernyshev, Victor M.'
'Vlasova, Anna G.'
'Astakhov, Alexander V.'
'Shishkina, Svitlana V.'
'Shishkin, Oleg V.'

_publ_section_title
;
 Reactivity of C-Amino-1,2,4-triazoles toward Electrophiles: A Combined
 Computational and Experimental Study of Alkylation by Halogen Alkanes.
;
_journal_issue 1
_journal_name_full 'The Journal of organic chemistry'
_journal_page_first 375
_journal_paper_doi 10.1021/jo502405q
_journal_volume 80
_journal_year 2014
_chemical_formula_moiety 'C15 H16 N5, Br'
_chemical_formula_sum 'C15 H16 Br N5'
_chemical_formula_weight 346.24
_chemical_name_systematic
; 
 ? 
;
_space_group_IT_number 14
_symmetry_cell_setting monoclinic
_symmetry_space_group_name_Hall '-P 2ybc'
_symmetry_space_group_name_H-M 'P 1 21/c 1'
_atom_sites_solution_hydrogens geom
_atom_sites_solution_primary direct
_atom_sites_solution_secondary difmap
_audit_creation_method SHELXL-97
_cell_angle_alpha 90.00
_cell_angle_beta 94.4490(10)
_cell_angle_gamma 90.00
_cell_formula_units_Z 8
_cell_length_a 10.8441(5)
_cell_length_b 15.1145(6)
_cell_length_c 18.7318(8)
_cell_measurement_reflns_used 491
_cell_measurement_temperature 100(2)
_cell_measurement_theta_max 30
_cell_measurement_theta_min 3
_cell_volume 3060.9(2)
_computing_cell_refinement 'Bruker SAINT'
_computing_data_collection 'Bruker APEX II'
_computing_data_reduction 'Bruker SAINT'
_computing_molecular_graphics 'Bruker SHELXTL'
_computing_publication_material 'Bruker SHELXTL'
_computing_structure_refinement 'SHELXTL  (Sheldrick, 2008)'
_computing_structure_solution 'SHELXTL  (Sheldrick, 2008)'
_diffrn_ambient_temperature 100(2)
_diffrn_measured_fraction_theta_full 1.000
_diffrn_measured_fraction_theta_max 1.000
_diffrn_measurement_device_type 'Bruker APEX II CCD area detector''
_diffrn_measurement_method 'omega scans'
_diffrn_radiation_monochromator graphite
_diffrn_radiation_source 'fine-focus sealed tube'
_diffrn_radiation_type MoK\a
_diffrn_radiation_wavelength 0.71073
_diffrn_reflns_av_R_equivalents 0.0352
_diffrn_reflns_av_sigmaI/netI 0.0303
_diffrn_reflns_limit_h_max 15
_diffrn_reflns_limit_h_min -15
_diffrn_reflns_limit_k_max 21
_diffrn_reflns_limit_k_min -21
_diffrn_reflns_limit_l_max 26
_diffrn_reflns_limit_l_min -26
_diffrn_reflns_number 38884
_diffrn_reflns_theta_full 30.00
_diffrn_reflns_theta_max 30.00
_diffrn_reflns_theta_min 1.73
_exptl_absorpt_coefficient_mu 2.687
_exptl_absorpt_correction_T_max 0.616
_exptl_absorpt_correction_T_min 0.391
_exptl_absorpt_correction_type multi-scan
_exptl_absorpt_process_details SADABS
_exptl_crystal_colour colorless
_exptl_crystal_density_diffrn 1.503
_exptl_crystal_density_method 'not measured'
_exptl_crystal_description plate
_exptl_crystal_F_000 1408
_exptl_crystal_size_max 0.43
_exptl_crystal_size_mid 0.35
_exptl_crystal_size_min 0.20
_refine_diff_density_max 0.896
_refine_diff_density_min -0.621
_refine_diff_density_rms 0.076
_refine_ls_extinction_method none
_refine_ls_goodness_of_fit_ref 1.018
_refine_ls_hydrogen_treatment constr
_refine_ls_matrix_type full
_refine_ls_number_parameters 379
_refine_ls_number_reflns 8942
_refine_ls_number_restraints 0
_refine_ls_restrained_S_all 1.018
_refine_ls_R_factor_all 0.0441
_refine_ls_R_factor_gt 0.0305
_refine_ls_shift/su_max 0.001
_refine_ls_shift/su_mean 0.000
_refine_ls_structure_factor_coef Fsqd
_refine_ls_weighting_details 'calc w=1/[\s^2^(Fo^2^)+(0.0337P)^2^+2.1967P] where P=(Fo^2^+2Fc^2^)/3'
_refine_ls_weighting_scheme calc
_refine_ls_wR_factor_gt 0.0686
_refine_ls_wR_factor_ref 0.0739
_reflns_number_gt 7270
_reflns_number_total 8942
_reflns_threshold_expression I>2\s(I)
_cod_data_source_file jo502405q_si_001.cif
_cod_data_source_block fin
_cod_depositor_comments
;
The following automatic conversions were performed:

'_symmetry_cell_setting' value 'Monoclinic' changed to 'monoclinic'
according to
/home/saulius/struct/COD-crude-data--automatic-downloads/rss-feeds/ACS/lib/dictionaries/cif_core.dic
dictionary named 'cif_core.dic' version 2.4.2 from 2011-04-26.

Automatic conversion script
Id: cif_fix_values 2935 2014-11-11 08:27:57Z andrius 

 Adding full bibliography for 4030380--4030381.cif.
;
_cod_original_sg_symbol_H-M 'P 21/c'
_cod_database_code 4030381

loop_
_symmetry_equiv_pos_as_xyz
'x, y, z'
'-x, y+1/2, -z+1/2'
'-x, -y, -z'
'x, -y-1/2, z-1/2'

loop_
_atom_site_label
_atom_site_type_symbol
_atom_site_fract_x
_atom_site_fract_y
_atom_site_fract_z
_atom_site_U_iso_or_equiv
_atom_site_adp_type
_atom_site_occupancy
_atom_site_symmetry_multiplicity
_atom_site_calc_flag
_atom_site_refinement_flags
Br1 Br 0.391137(15) 0.479030(12) 0.162796(10) 0.01807(5) Uani 1 1 d .
Br2 Br 0.894387(16) 0.291633(13) 0.013516(10) 0.01979(5) Uani 1 1 d .
N1 N 0.36480(13) 0.23042(10) 0.55637(8) 0.0148(3) Uani 1 1 d .
N2 N 0.49313(13) 0.22170(10) 0.54736(8) 0.0143(3) Uani 1 1 d .
N3 N 0.38893(13) 0.11927(10) 0.47916(8) 0.0156(3) Uani 1 1 d .
N4 N 0.60259(14) 0.13483(11) 0.46841(8) 0.0179(3) Uani 1 1 d .
H1N4 H 0.6721 0.1584 0.4868 0.021 Uiso 1 1 d R
H2N4 H 0.5962 0.0940 0.4348 0.021 Uiso 1 1 d R
N5 N 0.19024(14) 0.14420(11) 0.51605(9) 0.0198(3) Uani 1 1 d .
H1N5 H 0.1633 0.1043 0.4843 0.024 Uiso 1 1 d R
H2N5 H 0.1360 0.1753 0.5381 0.024 Uiso 1 1 d R
C1 C 0.30863(16) 0.16341(12) 0.51732(9) 0.0154(3) Uani 1 1 d .
C2 C 0.49926(16) 0.15653(12) 0.49708(9) 0.0145(3) Uani 1 1 d .
C3 C 0.32673(17) 0.26777(12) 0.62148(10) 0.0167(3) Uani 1 1 d .
C4 C 0.21495(18) 0.31309(13) 0.61938(11) 0.0223(4) Uani 1 1 d .
H4A H 0.1653 0.3191 0.5756 0.027 Uiso 1 1 calc R
C5 C 0.1768(2) 0.34948(14) 0.68230(13) 0.0297(5) Uani 1 1 d .
H5A H 0.0993 0.3788 0.6819 0.036 Uiso 1 1 calc R
C6 C 0.2514(2) 0.34303(15) 0.74542(12) 0.0335(5) Uani 1 1 d .
H6A H 0.2256 0.3689 0.7880 0.040 Uiso 1 1 calc R
C7 C 0.3636(2) 0.29899(15) 0.74679(12) 0.0297(5) Uani 1 1 d .
H7A H 0.4150 0.2955 0.7901 0.036 Uiso 1 1 calc R
C8 C 0.40130(18) 0.25983(13) 0.68486(10) 0.0218(4) Uani 1 1 d .
H8A H 0.4770 0.2281 0.6859 0.026 Uiso 1 1 calc R
C9 C 0.56636(16) 0.30322(12) 0.54594(10) 0.0162(3) Uani 1 1 d .
H9A H 0.6550 0.2869 0.5500 0.019 Uiso 1 1 calc R
H9B H 0.5507 0.3387 0.5887 0.019 Uiso 1 1 calc R
C10 C 0.54215(16) 0.36126(12) 0.48033(10) 0.0164(3) Uani 1 1 d .
C11 C 0.62020(19) 0.43371(13) 0.47483(11) 0.0234(4) Uani 1 1 d .
H11A H 0.6835 0.4450 0.5116 0.028 Uiso 1 1 calc R
C12 C 0.6061(2) 0.48956(14) 0.41603(12) 0.0282(4) Uani 1 1 d .
H12A H 0.6600 0.5387 0.4128 0.034 Uiso 1 1 calc R
C13 C 0.5140(2) 0.47419(14) 0.36196(11) 0.0277(4) Uani 1 1 d .
H13A H 0.5051 0.5122 0.3215 0.033 Uiso 1 1 calc R
C14 C 0.4354(2) 0.40313(15) 0.36741(11) 0.0274(4) Uani 1 1 d .
H14A H 0.3717 0.3924 0.3307 0.033 Uiso 1 1 calc R
C15 C 0.44930(18) 0.34691(14) 0.42660(11) 0.0230(4) Uani 1 1 d .
H15A H 0.3945 0.2983 0.4301 0.028 Uiso 1 1 calc R
N1' N 0.86562(13) 0.41711(10) 0.18066(8) 0.0168(3) Uani 1 1 d .
N2' N 0.99214(13) 0.42814(11) 0.17083(8) 0.0169(3) Uani 1 1 d .
N3' N 0.88390(13) 0.52200(10) 0.09880(8) 0.0153(3) Uani 1 1 d .
N4' N 1.10140(14) 0.52890(11) 0.10227(9) 0.0229(3) Uani 1 1 d .
H4'1 H 1.0891 0.5775 0.0768 0.028 Uiso 1 1 d R
H4'2 H 1.1740 0.5058 0.1155 0.028 Uiso 1 1 d R
N5' N 0.68310(14) 0.47730(11) 0.12362(9) 0.0209(3) Uani 1 1 d .
H5'1 H 0.6277 0.4572 0.1515 0.025 Uiso 1 1 d R
H5'2 H 0.6508 0.5168 0.0931 0.025 Uiso 1 1 d R
C1' C 0.80504(16) 0.47236(12) 0.13373(9) 0.0150(3) Uani 1 1 d .
C2' C 0.99782(16) 0.49383(12) 0.12287(9) 0.0156(3) Uani 1 1 d .
C3' C 0.81542(16) 0.34800(12) 0.22232(10) 0.0166(3) Uani 1 1 d .
C4' C 0.7846(2) 0.36767(15) 0.29065(12) 0.0305(5) Uani 1 1 d .
H4'A H 0.7987 0.4252 0.3100 0.037 Uiso 1 1 calc R
C5' C 0.7326(3) 0.30201(16) 0.33057(14) 0.0405(6) Uani 1 1 d .
H5'A H 0.7127 0.3141 0.3781 0.049 Uiso 1 1 calc R
C6' C 0.7098(2) 0.21923(15) 0.30148(13) 0.0306(5) Uani 1 1 d .
H6'A H 0.6731 0.1748 0.3288 0.037 Uiso 1 1 calc R
C7' C 0.7401(2) 0.20064(15) 0.23287(12) 0.0312(5) Uani 1 1 d .
H7'A H 0.7235 0.1437 0.2130 0.037 Uiso 1 1 calc R
C8' C 0.7950(2) 0.26513(14) 0.19266(11) 0.0270(4) Uani 1 1 d .
H8'A H 0.8179 0.2524 0.1458 0.032 Uiso 1 1 calc R
C9' C 1.08725(16) 0.38104(13) 0.21458(10) 0.0203(4) Uani 1 1 d .
H9'A H 1.1685 0.3923 0.1956 0.024 Uiso 1 1 calc R
H9'B H 1.0707 0.3167 0.2110 0.024 Uiso 1 1 calc R
C10' C 1.09332(17) 0.40797(16) 0.29183(11) 0.0263(4) Uani 1 1 d .
C11' C 1.0868(3) 0.3427(2) 0.34406(14) 0.0496(8) Uani 1 1 d .
H11B H 1.0786 0.2823 0.3306 0.059 Uiso 1 1 calc R
C12' C 1.0923(3) 0.3662(3) 0.41515(14) 0.0671(11) Uani 1 1 d .
H12B H 1.0882 0.3219 0.4509 0.081 Uiso 1 1 calc R
C13' C 1.1039(3) 0.4542(3) 0.43477(14) 0.0648(11) Uani 1 1 d .
H13B H 1.1066 0.4700 0.4839 0.078 Uiso 1 1 calc R
C14' C 1.1117(3) 0.5202(2) 0.38277(15) 0.0527(8) Uani 1 1 d .
H14B H 1.1202 0.5806 0.3963 0.063 Uiso 1 1 calc R
C15' C 1.1069(2) 0.49569(18) 0.31112(13) 0.0348(5) Uani 1 1 d .
H15B H 1.1130 0.5396 0.2752 0.042 Uiso 1 1 calc R

loop_
_atom_site_aniso_label
_atom_site_aniso_U_11
_atom_site_aniso_U_22
_atom_site_aniso_U_33
_atom_site_aniso_U_23
_atom_site_aniso_U_13
_atom_site_aniso_U_12
Br1 0.01233(8) 0.02103(9) 0.02099(9) 0.00623(7) 0.00216(6) 0.00125(6)
Br2 0.01363(8) 0.02335(10) 0.02289(10) 0.00479(7) 0.00467(6) 0.00157(7)
N1 0.0118(6) 0.0162(7) 0.0166(7) -0.0036(6) 0.0030(5) -0.0015(5)
N2 0.0114(6) 0.0162(7) 0.0154(7) -0.0022(5) 0.0027(5) -0.0017(5)
N3 0.0138(7) 0.0170(7) 0.0160(7) -0.0030(6) 0.0021(5) -0.0026(5)
N4 0.0130(7) 0.0204(8) 0.0204(8) -0.0069(6) 0.0023(6) -0.0031(6)
N5 0.0131(7) 0.0227(8) 0.0239(8) -0.0088(6) 0.0033(6) -0.0026(6)
C1 0.0159(8) 0.0147(8) 0.0156(8) 0.0000(6) 0.0010(6) -0.0018(6)
C2 0.0154(8) 0.0143(8) 0.0138(8) -0.0001(6) 0.0009(6) -0.0013(6)
C3 0.0190(8) 0.0137(8) 0.0181(8) -0.0037(6) 0.0056(7) -0.0033(6)
C4 0.0205(9) 0.0171(9) 0.0297(10) -0.0028(7) 0.0050(8) 0.0000(7)
C5 0.0261(10) 0.0220(10) 0.0430(13) -0.0103(9) 0.0152(9) 0.0016(8)
C6 0.0420(13) 0.0289(11) 0.0314(12) -0.0161(9) 0.0158(10) -0.0069(10)
C7 0.0369(12) 0.0306(11) 0.0220(10) -0.0093(8) 0.0052(9) -0.0071(9)
C8 0.0246(9) 0.0204(9) 0.0207(9) -0.0042(7) 0.0027(7) -0.0019(7)
C9 0.0158(8) 0.0161(8) 0.0168(8) -0.0026(6) 0.0011(6) -0.0037(6)
C10 0.0182(8) 0.0135(8) 0.0183(8) -0.0022(6) 0.0059(7) -0.0005(6)
C11 0.0251(10) 0.0189(9) 0.0266(10) -0.0026(8) 0.0044(8) -0.0051(7)
C12 0.0345(11) 0.0167(9) 0.0348(12) 0.0010(8) 0.0120(9) -0.0042(8)
C13 0.0378(12) 0.0200(10) 0.0262(10) 0.0068(8) 0.0091(9) 0.0060(8)
C14 0.0309(11) 0.0279(11) 0.0229(10) 0.0058(8) -0.0012(8) 0.0007(8)
C15 0.0215(9) 0.0232(10) 0.0239(10) 0.0035(8) -0.0004(7) -0.0045(7)
N1' 0.0099(6) 0.0198(8) 0.0208(8) 0.0058(6) 0.0019(5) 0.0003(5)
N2' 0.0094(6) 0.0227(8) 0.0187(7) 0.0067(6) 0.0015(5) 0.0005(6)
N3' 0.0115(6) 0.0157(7) 0.0189(7) 0.0026(6) 0.0020(5) 0.0006(5)
N4' 0.0124(7) 0.0243(8) 0.0324(9) 0.0141(7) 0.0035(6) 0.0030(6)
N5' 0.0122(7) 0.0245(8) 0.0261(8) 0.0100(7) 0.0022(6) 0.0012(6)
C1' 0.0137(8) 0.0151(8) 0.0163(8) 0.0007(6) 0.0011(6) 0.0011(6)
C2' 0.0146(8) 0.0162(8) 0.0162(8) 0.0010(6) 0.0027(6) 0.0018(6)
C3' 0.0115(7) 0.0196(9) 0.0186(8) 0.0067(7) 0.0011(6) 0.0006(6)
C4' 0.0428(13) 0.0217(10) 0.0295(11) 0.0031(8) 0.0184(9) 0.0053(9)
C5' 0.0589(16) 0.0317(12) 0.0354(13) 0.0106(10) 0.0327(12) 0.0110(11)
C6' 0.0250(10) 0.0301(11) 0.0381(12) 0.0204(9) 0.0123(9) 0.0057(8)
C7' 0.0369(12) 0.0254(11) 0.0309(11) 0.0058(9) -0.0005(9) -0.0117(9)
C8' 0.0351(11) 0.0275(11) 0.0181(9) 0.0020(8) 0.0009(8) -0.0095(9)
C9' 0.0134(8) 0.0211(9) 0.0262(10) 0.0084(7) 0.0005(7) 0.0034(7)
C10' 0.0128(8) 0.0424(13) 0.0232(10) 0.0103(9) -0.0022(7) -0.0049(8)
C11' 0.0478(16) 0.0677(19) 0.0312(13) 0.0238(13) -0.0103(11) -0.0313(14)
C12' 0.0603(19) 0.114(3) 0.0252(13) 0.0226(16) -0.0099(12) -0.053(2)
C13' 0.0410(15) 0.131(3) 0.0221(12) -0.0049(16) 0.0019(11) -0.0269(18)
C14' 0.0354(14) 0.082(2) 0.0381(15) -0.0202(15) -0.0124(11) 0.0062(14)
C15' 0.0285(11) 0.0472(15) 0.0273(11) -0.0002(10) -0.0067(9) 0.0086(10)

loop_
_atom_type_symbol
_atom_type_description
_atom_type_scat_dispersion_real
_atom_type_scat_dispersion_imag
_atom_type_scat_source
C C 0.0033 0.0016 'International Tables Vol C Tables 4.2.6.8 and 6.1.1.4'
H H 0.0000 0.0000 'International Tables Vol C Tables 4.2.6.8 and 6.1.1.4'
N N 0.0061 0.0033 'International Tables Vol C Tables 4.2.6.8 and 6.1.1.4'
Br Br -0.2901 2.4595 'International Tables Vol C Tables 4.2.6.8 and 6.1.1.4'

loop_
_geom_angle_atom_site_label_1
_geom_angle_atom_site_label_2
_geom_angle_atom_site_label_3
_geom_angle
C1 N1 N2 105.55(13)
C1 N1 C3 127.03(15)
N2 N1 C3 119.13(14)
C2 N2 N1 104.41(13)
C2 N2 C9 122.48(14)
N1 N2 C9 117.43(13)
C2 N3 C1 105.09(15)
C2 N4 H1N4 117.9
C2 N4 H2N4 116.3
H1N4 N4 H2N4 125.5
C1 N5 H1N5 115.8
C1 N5 H2N5 124.1
H1N5 N5 H2N5 118.9
N5 C1 N3 123.52(16)
N5 C1 N1 124.62(16)
N3 C1 N1 111.86(15)
N4 C2 N3 124.22(16)
N4 C2 N2 123.14(15)
N3 C2 N2 112.62(15)
C8 C3 C4 121.02(17)
C8 C3 N1 120.42(16)
C4 C3 N1 118.55(17)
C3 C4 C5 119.1(2)
C3 C4 H4A 120.4
C5 C4 H4A 120.4
C6 C5 C4 120.2(2)
C6 C5 H5A 119.9
C4 C5 H5A 119.9
C5 C6 C7 120.28(19)
C5 C6 H6A 119.9
C7 C6 H6A 119.9
C6 C7 C8 120.2(2)
C6 C7 H7A 119.9
C8 C7 H7A 119.9
C3 C8 C7 119.11(19)
C3 C8 H8A 120.4
C7 C8 H8A 120.4
N2 C9 C10 116.15(15)
N2 C9 H9A 108.2
C10 C9 H9A 108.2
N2 C9 H9B 108.2
C10 C9 H9B 108.2
H9A C9 H9B 107.4
C15 C10 C11 118.78(18)
C15 C10 C9 124.68(16)
C11 C10 C9 116.54(17)
C12 C11 C10 120.49(19)
C12 C11 H11A 119.8
C10 C11 H11A 119.8
C13 C12 C11 120.47(19)
C13 C12 H12A 119.8
C11 C12 H12A 119.8
C14 C13 C12 119.39(19)
C14 C13 H13A 120.3
C12 C13 H13A 120.3
C13 C14 C15 120.2(2)
C13 C14 H14A 119.9
C15 C14 H14A 119.9
C10 C15 C14 120.63(19)
C10 C15 H15A 119.7
C14 C15 H15A 119.7
C1' N1' N2' 105.80(14)
C1' N1' C3' 128.30(15)
N2' N1' C3' 124.84(14)
C2' N2' N1' 105.69(14)
C2' N2' C9' 132.21(15)
N1' N2' C9' 121.64(14)
C1' N3' C2' 105.15(15)
C2' N4' H4'1 113.3
C2' N4' H4'2 121.2
H4'1 N4' H4'2 125.4
C1' N5' H5'1 128.0
C1' N5' H5'2 118.3
H5'1 N5' H5'2 111.3
N5' C1' N3' 124.39(16)
N5' C1' N1' 124.06(16)
N3' C1' N1' 111.54(15)
N4' C2' N2' 125.01(16)
N4' C2' N3' 123.38(16)
N2' C2' N3' 111.59(15)
C4' C3' C8' 121.71(18)
C4' C3' N1' 118.46(17)
C8' C3' N1' 119.79(17)
C3' C4' C5' 118.9(2)
C3' C4' H4'A 120.6
C5' C4' H4'A 120.6
C6' C5' C4' 120.2(2)
C6' C5' H5'A 119.9
C4' C5' H5'A 119.9
C5' C6' C7' 120.29(19)
C5' C6' H6'A 119.9
C7' C6' H6'A 119.9
C6' C7' C8' 120.2(2)
C6' C7' H7'A 119.9
C8' C7' H7'A 119.9
C3' C8' C7' 118.6(2)
C3' C8' H8'A 120.7
C7' C8' H8'A 120.7
N2' C9' C10' 112.79(16)
N2' C9' H9'A 109.0
C10' C9' H9'A 109.0
N2' C9' H9'B 109.0
C10' C9' H9'B 109.0
H9'A C9' H9'B 107.8
C15' C10' C11' 120.4(2)
C15' C10' C9' 120.63(19)
C11' C10' C9' 119.0(2)
C12' C11' C10' 119.7(3)
C12' C11' H11B 120.1
C10' C11' H11B 120.1
C11' C12' C13' 120.1(3)
C11' C12' H12B 119.9
C13' C12' H12B 119.9
C12' C13' C14' 120.6(3)
C12' C13' H13B 119.7
C14' C13' H13B 119.7
C15' C14' C13' 118.8(3)
C15' C14' H14B 120.6
C13' C14' H14B 120.6
C10' C15' C14' 120.3(3)
C10' C15' H15B 119.8
C14' C15' H15B 119.8

loop_
_geom_bond_atom_site_label_1
_geom_bond_atom_site_label_2
_geom_bond_distance
N1 C1 1.365(2)
N1 N2 1.4210(19)
N1 C3 1.433(2)
N2 C2 1.368(2)
N2 C9 1.467(2)
N3 C2 1.341(2)
N3 C1 1.346(2)
N4 C2 1.321(2)
N4 H1N4 0.8800
N4 H2N4 0.8799
N5 C1 1.315(2)
N5 H1N5 0.8802
N5 H2N5 0.8799
C3 C8 1.389(3)
C3 C4 1.390(3)
C4 C5 1.392(3)
C4 H4A 0.9500
C5 C6 1.383(3)
C5 H5A 0.9500
C6 C7 1.385(3)
C6 H6A 0.9500
C7 C8 1.392(3)
C7 H7A 0.9500
C8 H8A 0.9500
C9 C10 1.516(3)
C9 H9A 0.9900
C9 H9B 0.9900
C10 C15 1.384(3)
C10 C11 1.393(3)
C11 C12 1.387(3)
C11 H11A 0.9500
C12 C13 1.386(3)
C12 H12A 0.9500
C13 C14 1.380(3)
C13 H13A 0.9500
C14 C15 1.396(3)
C14 H14A 0.9500
C15 H15A 0.9500
N1' C1' 1.346(2)
N1' N2' 1.4082(19)
N1' C3' 1.436(2)
N2' C2' 1.344(2)
N2' C9' 1.453(2)
N3' C1' 1.345(2)
N3' C2' 1.351(2)
N4' C2' 1.326(2)
N4' H4'1 0.8802
N4' H4'2 0.8800
N5' C1' 1.323(2)
N5' H5'1 0.8800
N5' H5'2 0.8800
C3' C4' 1.380(3)
C3' C8' 1.381(3)
C4' C5' 1.388(3)
C4' H4'A 0.9500
C5' C6' 1.379(4)
C5' H5'A 0.9500
C6' C7' 1.380(3)
C6' H6'A 0.9500
C7' C8' 1.393(3)
C7' H7'A 0.9500
C8' H8'A 0.9500
C9' C10' 1.500(3)
C9' H9'A 0.9900
C9' H9'B 0.9900
C10' C15' 1.379(3)
C10' C11' 1.395(3)
C11' C12' 1.375(4)
C11' H11B 0.9500
C12' C13' 1.382(5)
C12' H12B 0.9500
C13' C14' 1.402(5)
C13' H13B 0.9500
C14' C15' 1.390(4)
C14' H14B 0.9500
C15' H15B 0.9500

loop_
_geom_hbond_atom_site_label_D
_geom_hbond_atom_site_label_H
_geom_hbond_atom_site_label_A
_geom_hbond_site_symmetry_A
_geom_hbond_distance_DH
_geom_hbond_distance_HA
_geom_hbond_distance_DA
_geom_hbond_angle_DHA
N4 H1N4 Br2 4_566 0.880 2.538 3.398(1) 166
N4 H2N4 Br1 2_645 0.880 2.534 3.408(1) 172
N5 H1N5 N3' 2_645 0.880 2.028 2.901(2) 172
N5 H2N5 Br2 4_466 0.880 2.672 3.348(1) 135
N4' H4'1 Br2 3_765 0.880 2.618 3.475(1) 165
N4' H4'2 Br1 1_655 0.880 2.483 3.343(1) 166
N5' H5'1 Br1 1_555 0.880 2.611 3.305(1) 136
N5' H5'2 N3 2_655 0.880 2.080 2.947(2) 168

loop_
_geom_torsion_atom_site_label_1
_geom_torsion_atom_site_label_2
_geom_torsion_atom_site_label_3
_geom_torsion_atom_site_label_4
_geom_torsion
C1 N1 N2 C2 6.81(18)
C3 N1 N2 C2 157.35(15)
C1 N1 N2 C9 146.09(15)
C3 N1 N2 C9 -63.4(2)
C2 N3 C1 N5 -177.81(17)
C2 N3 C1 N1 2.9(2)
N2 N1 C1 N5 174.50(17)
C3 N1 C1 N5 27.1(3)
N2 N1 C1 N3 -6.19(19)
C3 N1 C1 N3 -153.64(17)
C1 N3 C2 N4 -176.53(17)
C1 N3 C2 N2 1.9(2)
N1 N2 C2 N4 172.90(16)
C9 N2 C2 N4 36.2(3)
N1 N2 C2 N3 -5.51(19)
C9 N2 C2 N3 -142.17(16)
C1 N1 C3 C8 115.4(2)
N2 N1 C3 C8 -28.2(2)
C1 N1 C3 C4 -65.6(2)
N2 N1 C3 C4 150.76(16)
C8 C3 C4 C5 -1.2(3)
N1 C3 C4 C5 179.84(17)
C3 C4 C5 C6 2.2(3)
C4 C5 C6 C7 -1.1(3)
C5 C6 C7 C8 -0.9(3)
C4 C3 C8 C7 -0.8(3)
N1 C3 C8 C7 178.14(18)
C6 C7 C8 C3 1.9(3)
C2 N2 C9 C10 61.3(2)
N1 N2 C9 C10 -70.19(19)
N2 C9 C10 C15 6.6(3)
N2 C9 C10 C11 -173.31(16)
C15 C10 C11 C12 -1.0(3)
C9 C10 C11 C12 178.93(18)
C10 C11 C12 C13 0.1(3)
C11 C12 C13 C14 0.6(3)
C12 C13 C14 C15 -0.5(3)
C11 C10 C15 C14 1.1(3)
C9 C10 C15 C14 -178.83(18)
C13 C14 C15 C10 -0.3(3)
C1' N1' N2' C2' 4.61(19)
C3' N1' N2' C2' 173.64(17)
C1' N1' N2' C9' 177.69(17)
C3' N1' N2' C9' -13.3(3)
C2' N3' C1' N5' -177.72(18)
C2' N3' C1' N1' 2.6(2)
N2' N1' C1' N5' 175.77(17)
C3' N1' C1' N5' 7.3(3)
N2' N1' C1' N3' -4.5(2)
C3' N1' C1' N3' -173.04(17)
N1' N2' C2' N4' 175.29(18)
C9' N2' C2' N4' 3.3(3)
N1' N2' C2' N3' -3.2(2)
C9' N2' C2' N3' -175.28(18)
C1' N3' C2' N4' -178.01(18)
C1' N3' C2' N2' 0.6(2)
C1' N1' C3' C4' -93.0(2)
N2' N1' C3' C4' 100.5(2)
C1' N1' C3' C8' 84.7(2)
N2' N1' C3' C8' -81.8(2)
C8' C3' C4' C5' 0.5(3)
N1' C3' C4' C5' 178.1(2)
C3' C4' C5' C6' -1.4(4)
C4' C5' C6' C7' 0.9(4)
C5' C6' C7' C8' 0.6(4)
C4' C3' C8' C7' 1.0(3)
N1' C3' C8' C7' -176.63(18)
C6' C7' C8' C3' -1.5(3)
C2' N2' C9' C10' 105.6(2)
N1' N2' C9' C10' -65.4(2)
N2' C9' C10' C15' -54.2(2)
N2' C9' C10' C11' 126.7(2)
C15' C10' C11' C12' 0.9(4)
C9' C10' C11' C12' 179.9(2)
C10' C11' C12' C13' 0.2(5)
C11' C12' C13' C14' -0.8(5)
C12' C13' C14' C15' 0.4(4)
C11' C10' C15' C14' -1.3(3)
C9' C10' C15' C14' 179.6(2)
C13' C14' C15' C10' 0.7(4)
